data_8106391
loop_
_publ_author_name
'Xian-Ju, Shi'
'Shao-Ling, Wang'
'Meng-Hui, Liu'
'Fu-Lin, Xu'

_publ_section_title
;
 Crystal structure of
 bis(1-((2-ethyl-4-methyl-1H-imidazol-1-yl)methyl)-1H-benzo[d][1,2,3]triazole-\k2N:N&#x2032;)tetraiodidodicadmium(II),
 [Cd2(C13H15N5)2I4]
;
_journal_issue 6
_journal_name_full 'Zeitschrift f\"ur Kristallographie - New Crystal Structures'
_journal_page_first 1037
_journal_page_last 1038
_journal_paper_doi 10.1515/ncrs-2018-0157
_journal_volume 233
_journal_year 2018
_chemical_formula_moiety 'C26 H30 Cd2 I4 N10'
_chemical_formula_sum 'C26 H30 Cd2 I4 N10'
_chemical_formula_weight 1215.00
_space_group_crystal_system triclinic
_space_group_IT_number 2
_space_group_name_Hall '-P 1'
_space_group_name_H-M_alt 'P -1'
_atom_sites_solution_hydrogens geom
_atom_sites_solution_primary direct
_cell_angle_alpha 76.485(18)
_cell_angle_beta 77.750(19)
_cell_angle_gamma 74.030(16)
_cell_formula_units_Z 1
_cell_length_a 8.1348(16)
_cell_length_b 10.1716(17)
_cell_length_c 11.645(3)
_cell_measurement_reflns_used 1825
_cell_measurement_temperature 293(2)
_cell_measurement_theta_max 25.3890
_cell_measurement_theta_min 3.8890
_cell_volume 889.4(3)
_computing_cell_refinement
;
CrysAlisPro, Agilent Technologies,
Version 1.171.37.35 (release 13-08-2014 CrysAlis171 .NET)
(compiled Aug 13 2014,18:06:01)
;
_computing_data_collection
;
CrysAlisPro, Agilent Technologies,
Version 1.171.37.35 (release 13-08-2014 CrysAlis171 .NET)
(compiled Aug 13 2014,18:06:01)
;
_computing_data_reduction
;
CrysAlisPro, Agilent Technologies,
Version 1.171.37.35 (release 13-08-2014 CrysAlis171 .NET)
(compiled Aug 13 2014,18:06:01)
;
_computing_molecular_graphics 'Olex2 (Dolomanov et al., 2009)'
_computing_publication_material 'Olex2 (Dolomanov et al., 2009)'
_computing_structure_refinement 'ShelXL (Sheldrick, 2015)'
_computing_structure_solution 'SIR2004 (Burla et al., 2007)'
_diffrn_ambient_temperature 293(2)
_diffrn_detector 'CCD plate'
_diffrn_detector_area_resol_mean 16.2312
_diffrn_detector_type Eos
_diffrn_measured_fraction_theta_full 0.998
_diffrn_measured_fraction_theta_max 0.882
_diffrn_measurement_details
;
#__ type_ start__ end____ width___ exp.time_
  1 omega  -25.00   24.00   1.0000   25.0000
omega____ theta____ kappa____ phi______ frames
    -      -15.1755  -99.0000  -60.0000 49

#__ type_ start__ end____ width___ exp.time_
  2 omega  -51.00   87.00   1.0000   25.0000
omega____ theta____ kappa____ phi______ frames
    -       18.0661    0.0000  -30.0000 138

#__ type_ start__ end____ width___ exp.time_
  3 omega   35.00   90.00   1.0000   25.0000
omega____ theta____ kappa____ phi______ frames
    -       18.0661  178.0000   60.0000 55

#__ type_ start__ end____ width___ exp.time_
  4 omega   45.00   90.00   1.0000   25.0000
omega____ theta____ kappa____ phi______ frames
    -       18.0661  178.0000  -30.0000 45

#__ type_ start__ end____ width___ exp.time_
  5 omega    2.00   81.00   1.0000   25.0000
omega____ theta____ kappa____ phi______ frames
    -       18.0661   57.0000 -180.0000 79

#__ type_ start__ end____ width___ exp.time_
  6 omega   -3.00   45.00   1.0000   25.0000
omega____ theta____ kappa____ phi______ frames
    -       18.0661  -77.0000   60.0000 48
;
_diffrn_measurement_device 'four-circle diffractometer'
_diffrn_measurement_device_type 'Xcalibur, Eos, Gemini'
_diffrn_measurement_method '\w scans'
_diffrn_orient_matrix_UB_11 0.0439803000
_diffrn_orient_matrix_UB_12 0.0534921000
_diffrn_orient_matrix_UB_13 -0.0075636000
_diffrn_orient_matrix_UB_21 -0.0531821000
_diffrn_orient_matrix_UB_22 0.0423677000
_diffrn_orient_matrix_UB_23 -0.0421667000
_diffrn_orient_matrix_UB_31 -0.0606213000
_diffrn_orient_matrix_UB_32 0.0281816000
_diffrn_orient_matrix_UB_33 0.0467695000
_diffrn_radiation_monochromator graphite
_diffrn_radiation_probe x-ray
_diffrn_radiation_type MoK\a
_diffrn_radiation_wavelength 0.71073
_diffrn_reflns_av_unetI/netI 0.1038
_diffrn_reflns_Laue_measured_fraction_full 0.998
_diffrn_reflns_Laue_measured_fraction_max 0.882
_diffrn_reflns_limit_h_max 10
_diffrn_reflns_limit_h_min -10
_diffrn_reflns_limit_k_max 13
_diffrn_reflns_limit_k_min -13
_diffrn_reflns_limit_l_max 15
_diffrn_reflns_limit_l_min -15
_diffrn_reflns_number 7726
_diffrn_reflns_point_group_measured_fraction_full 0.998
_diffrn_reflns_point_group_measured_fraction_max 0.882
_diffrn_reflns_theta_full 25.242
_diffrn_reflns_theta_max 29.358
_diffrn_reflns_theta_min 3.435
_diffrn_source 'Enhance (Mo) X-ray Source'
_exptl_absorpt_coefficient_mu 4.699
_exptl_absorpt_correction_T_max 1.00000
_exptl_absorpt_correction_T_min 0.64826
_exptl_absorpt_correction_type multi-scan
_exptl_absorpt_process_details
;
CrysAlisPro, Agilent Technologies,
Version 1.171.37.35 (release 13-08-2014 CrysAlis171 .NET)
(compiled Aug 13 2014,18:06:01)
Empirical absorption correction using spherical harmonics,
 implemented in SCALE3 ABSPACK scaling algorithm.
;
_exptl_crystal_density_diffrn 2.269
_exptl_crystal_description
;
;
_exptl_crystal_F_000 564
_refine_diff_density_max 1.372
_refine_diff_density_min -0.998
_refine_diff_density_rms 0.222
_refine_ls_extinction_coef .
_refine_ls_extinction_method none
_refine_ls_goodness_of_fit_ref 1.045
_refine_ls_hydrogen_treatment constr
_refine_ls_matrix_type full
_refine_ls_number_parameters 193
_refine_ls_number_reflns 7726
_refine_ls_number_restraints 0
_refine_ls_restrained_S_all 1.045
_refine_ls_R_factor_all 0.1003
_refine_ls_R_factor_gt 0.0597
_refine_ls_shift/su_max 0.000
_refine_ls_shift/su_mean 0.000
_refine_ls_structure_factor_coef Fsqd
_refine_ls_weighting_details 'w=1/[\s^2^(Fo^2^)+(0.0523P)^2^] where P=(Fo^2^+2Fc^2^)/3'
_refine_ls_weighting_scheme calc
_refine_ls_wR_factor_gt 0.1184
_refine_ls_wR_factor_ref 0.1251
_reflns_Friedel_coverage 0.000
_reflns_Friedel_fraction_full .
_reflns_Friedel_fraction_max .
_reflns_number_gt 4831
_reflns_number_total 7726
_reflns_threshold_expression 'I > 2\s(I)'
_cod_data_source_file suppl_ncrs-2018-0157_suppl.cif
_cod_data_source_block 2
_cod_database_code 8106391
_chemical_oxdiff_formula C38H70N2O2I2Cd1
_shelx_space_group_comment
;
The symmetry employed for this shelxl refinement is uniquely defined
by the following loop, which should always be used as a source of
symmetry information in preference to the above space-group names.
They are only intended as comments.
;
_diffrn_oxdiff_twin_integration_method simultaneous
_olex2_refinement_description
;
1. Twinned data refinement
 Scales: 0.4764(12)
 0.5236(12)
2. Fixed Uiso
 At 1.2 times of:
  All C(H) groups, All C(H,H) groups
 At 1.5 times of:
  All C(H,H,H) groups
3.a Secondary CH2 refined with riding coordinates:
 C7(H7A,H7B), C12(H12A,H12B)
3.b Aromatic/amide H refined with riding coordinates:
 C3(H3), C4(H4), C5(H5), C6(H6), C8(H8)
3.c Idealised Me refined as rotating group:
 C11(H11A,H11B,H11C), C13(H13A,H13B,H13C)
;
_olex2_submission_special_instructions 'No special instructions were received'

loop_
_space_group_symop_operation_xyz
'x, y, z'
'-x, -y, -z'

loop_
_atom_site_label
_atom_site_type_symbol
_atom_site_fract_x
_atom_site_fract_y
_atom_site_fract_z
_atom_site_U_iso_or_equiv
_atom_site_adp_type
_atom_site_occupancy
_atom_site_site_symmetry_order
_atom_site_calc_flag
_atom_site_refinement_flags_posn
_atom_site_refinement_flags_adp
_atom_site_refinement_flags_occupancy
_atom_site_disorder_assembly
_atom_site_disorder_group
C1 C 0.3526(16) 1.0044(13) 0.1745(9) 0.032(3) Uani 1 1 d . . . . .
C2 C 0.2829(15) 1.1432(12) 0.1682(9) 0.028(3) Uani 1 1 d . . . . .
C3 C 0.3823(18) 1.2453(15) 0.1266(11) 0.052(4) Uani 1 1 d . . . . .
H3 H 0.3326 1.3400 0.1215 0.062 Uiso 1 1 calc R . . . .
C4 C 0.5552(17) 1.1942(15) 0.0948(10) 0.046(4) Uani 1 1 d . . . . .
H4 H 0.6255 1.2563 0.0621 0.055 Uiso 1 1 calc R . . . .
C5 C 0.6335(18) 1.0456(15) 0.1104(12) 0.054(4) Uani 1 1 d . . . . .
H5 H 0.7533 1.0144 0.0952 0.065 Uiso 1 1 calc R . . . .
C6 C 0.5314(17) 0.9503(14) 0.1478(10) 0.039(3) Uani 1 1 d . . . . .
H6 H 0.5791 0.8551 0.1548 0.047 Uiso 1 1 calc R . . . .
C7 C -0.0235(14) 1.2730(11) 0.2421(9) 0.028(3) Uani 1 1 d . . . . .
H7A H -0.1370 1.2593 0.2423 0.034 Uiso 1 1 calc R . . . .
H7B H -0.0101 1.3572 0.1850 0.034 Uiso 1 1 calc R . . . .
C8 C 0.1276(15) 1.3248(12) 0.3869(10) 0.032(3) Uani 1 1 d . . . . .
H8 H 0.2229 1.3451 0.3323 0.038 Uiso 1 1 calc R . . . .
C9 C 0.1002(15) 1.3248(12) 0.5033(10) 0.034(3) Uani 1 1 d . . . . .
C10 C -0.1181(15) 1.2645(12) 0.4662(9) 0.029(3) Uani 1 1 d . . . . .
C11 C 0.2133(16) 1.3470(14) 0.5756(11) 0.046(3) Uani 1 1 d . . . . .
H11A H 0.2618 1.2599 0.6236 0.069 Uiso 1 1 calc GR . . . .
H11B H 0.1474 1.4111 0.6268 0.069 Uiso 1 1 calc GR . . . .
H11C H 0.3050 1.3845 0.5240 0.069 Uiso 1 1 calc GR . . . .
C12 C -0.2846(14) 1.2197(13) 0.4772(12) 0.042(3) Uani 1 1 d . . . . .
H12A H -0.3404 1.2696 0.4085 0.051 Uiso 1 1 calc R . . . .
H12B H -0.3615 1.2472 0.5480 0.051 Uiso 1 1 calc R . . . .
C13 C -0.2633(19) 1.0643(15) 0.4853(12) 0.055(4) Uani 1 1 d . . . . .
H13A H -0.2135 1.0401 0.4084 0.083 Uiso 1 1 calc GR . . . .
H13B H -0.3744 1.0422 0.5102 0.083 Uiso 1 1 calc GR . . . .
H13C H -0.1884 1.0127 0.5425 0.083 Uiso 1 1 calc GR . . . .
Cd1 Cd 0.19118(11) 0.70944(9) 0.25513(7) 0.0306(2) Uani 1 1 d . . . . .
I1 I 0.01426(12) 0.67877(10) 0.09371(7) 0.0473(3) Uani 1 1 d . . . . .
I2 I 0.51594(12) 0.54025(10) 0.24164(9) 0.0493(3) Uani 1 1 d . . . . .
N1 N 0.2196(13) 0.9367(10) 0.2159(8) 0.037(3) Uani 1 1 d . . . . .
N2 N 0.0756(13) 1.0289(11) 0.2346(8) 0.035(2) Uani 1 1 d . . . . .
N3 N 0.1084(12) 1.1557(10) 0.2058(7) 0.029(2) Uani 1 1 d . . . . .
N4 N -0.0115(13) 1.2893(9) 0.3616(8) 0.033(2) Uani 1 1 d . . . . .
N5 N -0.0571(12) 1.2848(9) 0.5539(7) 0.027(2) Uani 1 1 d . . . . .

loop_
_atom_site_aniso_label
_atom_site_aniso_U_11
_atom_site_aniso_U_22
_atom_site_aniso_U_33
_atom_site_aniso_U_23
_atom_site_aniso_U_13
_atom_site_aniso_U_12
C1 0.037(8) 0.040(8) 0.019(6) 0.002(6) 0.004(5) -0.024(6)
C2 0.036(7) 0.027(7) 0.020(6) -0.009(6) 0.001(5) -0.007(6)
C3 0.061(10) 0.040(9) 0.050(8) -0.020(7) 0.030(7) -0.024(7)
C4 0.048(9) 0.063(10) 0.030(7) -0.016(7) 0.022(7) -0.034(8)
C5 0.032(8) 0.055(11) 0.069(10) -0.022(8) 0.010(7) -0.006(7)
C6 0.042(9) 0.034(8) 0.039(7) -0.010(6) 0.004(6) -0.009(6)
C7 0.032(7) 0.025(7) 0.026(6) 0.005(6) -0.009(5) -0.008(5)
C8 0.032(7) 0.029(8) 0.036(7) -0.013(6) -0.005(6) -0.004(6)
C9 0.025(7) 0.033(8) 0.043(8) -0.009(6) -0.005(5) -0.001(6)
C10 0.031(7) 0.022(7) 0.028(7) -0.004(5) -0.002(6) -0.001(5)
C11 0.028(8) 0.058(10) 0.055(8) -0.011(7) 0.005(6) -0.024(7)
C12 0.017(7) 0.047(10) 0.066(9) -0.016(7) -0.015(6) -0.001(6)
C13 0.058(10) 0.062(11) 0.060(9) -0.026(8) 0.006(7) -0.037(8)
Cd1 0.0315(5) 0.0273(5) 0.0339(5) -0.0088(4) -0.0033(4) -0.0071(4)
I1 0.0451(6) 0.0638(7) 0.0395(5) -0.0107(5) -0.0111(4) -0.0194(5)
I2 0.0329(5) 0.0395(6) 0.0736(6) -0.0120(5) -0.0128(5) -0.0013(4)
N1 0.037(7) 0.027(6) 0.041(6) -0.004(5) -0.002(5) -0.006(5)
N2 0.042(7) 0.038(7) 0.032(6) -0.014(5) 0.000(5) -0.017(5)
N3 0.035(6) 0.023(6) 0.024(5) -0.004(4) -0.002(4) -0.002(5)
N4 0.039(6) 0.022(6) 0.036(6) -0.016(5) 0.005(5) -0.005(5)
N5 0.035(6) 0.022(6) 0.025(5) 0.001(4) -0.010(4) -0.009(4)

loop_
_atom_type_symbol
_atom_type_description
_atom_type_scat_dispersion_real
_atom_type_scat_dispersion_imag
_atom_type_scat_source
C C 0.0033 0.0016 'International Tables Vol C Tables 4.2.6.8 and 6.1.1.4'
H H 0.0000 0.0000 'International Tables Vol C Tables 4.2.6.8 and 6.1.1.4'
Cd Cd -0.8075 1.2024 'International Tables Vol C Tables 4.2.6.8 and 6.1.1.4'
I I -0.4742 1.8119 'International Tables Vol C Tables 4.2.6.8 and 6.1.1.4'
N N 0.0061 0.0033 'International Tables Vol C Tables 4.2.6.8 and 6.1.1.4'

loop_
_geom_angle_atom_site_label_1
_geom_angle_atom_site_label_2
_geom_angle_atom_site_label_3
_geom_angle
_geom_angle_site_symmetry_1
_geom_angle_site_symmetry_3
C2 C1 C6 121.9(11) . .
C2 C1 N1 107.9(11) . .
N1 C1 C6 130.2(12) . .
C1 C2 C3 123.3(12) . .
C1 C2 N3 105.3(10) . .
N3 C2 C3 131.4(12) . .
C2 C3 H3 122.4 . .
C4 C3 C2 115.2(13) . .
C4 C3 H3 122.4 . .
C3 C4 H4 119.0 . .
C3 C4 C5 122.0(12) . .
C5 C4 H4 119.0 . .
C4 C5 H5 119.7 . .
C6 C5 C4 120.6(13) . .
C6 C5 H5 119.7 . .
C1 C6 H6 121.7 . .
C5 C6 C1 116.7(12) . .
C5 C6 H6 121.7 . .
H7A C7 H7B 108.0 . .
N3 C7 H7A 109.4 . .
N3 C7 H7B 109.4 . .
N3 C7 N4 111.0(9) . .
N4 C7 H7A 109.4 . .
N4 C7 H7B 109.4 . .
C9 C8 H8 126.3 . .
C9 C8 N4 107.5(11) . .
N4 C8 H8 126.3 . .
C8 C9 C11 128.9(12) . .
C8 C9 N5 108.1(10) . .
N5 C9 C11 122.7(10) . .
N4 C10 C12 123.7(10) . .
N5 C10 C12 125.8(10) . .
N5 C10 N4 110.5(10) . .
C9 C11 H11A 109.5 . .
C9 C11 H11B 109.5 . .
C9 C11 H11C 109.5 . .
H11A C11 H11B 109.5 . .
H11A C11 H11C 109.5 . .
H11B C11 H11C 109.5 . .
C10 C12 H12A 108.5 . .
C10 C12 H12B 108.5 . .
C10 C12 C13 115.2(10) . .
H12A C12 H12B 107.5 . .
C13 C12 H12A 108.5 . .
C13 C12 H12B 108.5 . .
C12 C13 H13A 109.5 . .
C12 C13 H13B 109.5 . .
C12 C13 H13C 109.5 . .
H13A C13 H13B 109.5 . .
H13A C13 H13C 109.5 . .
H13B C13 H13C 109.5 . .
I1 Cd1 I2 111.87(4) . .
N1 Cd1 I1 109.2(2) . .
N1 Cd1 I2 107.4(3) . .
N5 Cd1 I1 119.1(2) 2_576 .
N5 Cd1 I2 112.7(2) 2_576 .
N5 Cd1 N1 94.5(3) 2_576 .
C1 N1 Cd1 136.7(8) . .
N2 N1 C1 108.6(10) . .
N2 N1 Cd1 114.7(8) . .
N1 N2 N3 109.0(9) . .
C2 N3 C7 129.5(10) . .
N2 N3 C2 109.3(9) . .
N2 N3 C7 119.4(9) . .
C8 N4 C7 123.2(9) . .
C10 N4 C7 129.4(10) . .
C10 N4 C8 107.2(9) . .
C9 N5 Cd1 125.0(7) . 2_576
C10 N5 C9 106.6(9) . .
C10 N5 Cd1 127.7(8) . 2_576

loop_
_geom_bond_atom_site_label_1
_geom_bond_atom_site_label_2
_geom_bond_distance
_geom_bond_site_symmetry_2
C1 C2 1.360(16) .
C1 C6 1.401(17) .
C1 N1 1.382(14) .
C2 C3 1.423(16) .
C2 N3 1.373(13) .
C3 H3 0.9300 .
C3 C4 1.361(18) .
C4 H4 0.9300 .
C4 C5 1.454(18) .
C5 H5 0.9300 .
C5 C6 1.382(17) .
C6 H6 0.9300 .
C7 H7A 0.9700 .
C7 H7B 0.9700 .
C7 N3 1.447(13) .
C7 N4 1.465(13) .
C8 H8 0.9300 .
C8 C9 1.326(14) .
C8 N4 1.383(14) .
C9 C11 1.463(15) .
C9 N5 1.416(14) .
C10 C12 1.517(15) .
C10 N4 1.352(13) .
C10 N5 1.303(13) .
C11 H11A 0.9600 .
C11 H11B 0.9600 .
C11 H11C 0.9600 .
C12 H12A 0.9700 .
C12 H12B 0.9700 .
C12 C13 1.524(17) .
C13 H13A 0.9600 .
C13 H13B 0.9600 .
C13 H13C 0.9600 .
Cd1 I1 2.7149(13) .
Cd1 I2 2.7229(13) .
Cd1 N1 2.315(10) .
Cd1 N5 2.266(8) 2_576
N1 N2 1.297(12) .
N2 N3 1.341(12) .
N5 Cd1 2.266(8) 2_576

loop_
_geom_torsion_atom_site_label_1
_geom_torsion_atom_site_label_2
_geom_torsion_atom_site_label_3
_geom_torsion_atom_site_label_4
_geom_torsion
_geom_torsion_site_symmetry_1
_geom_torsion_site_symmetry_2
_geom_torsion_site_symmetry_3
_geom_torsion_site_symmetry_4
C1 C2 C3 C4 -1.2(18) . . . .
C1 C2 N3 C7 165.0(10) . . . .
C1 C2 N3 N2 0.6(11) . . . .
C1 N1 N2 N3 0.6(12) . . . .
C2 C1 C6 C5 -2.3(17) . . . .
C2 C1 N1 Cd1 178.5(8) . . . .
C2 C1 N1 N2 -0.2(12) . . . .
C2 C3 C4 C5 -4.1(19) . . . .
C3 C2 N3 C7 -16.8(18) . . . .
C3 C2 N3 N2 178.8(11) . . . .
C3 C4 C5 C6 6(2) . . . .
C4 C5 C6 C1 -2.9(18) . . . .
C6 C1 C2 C3 4.5(17) . . . .
C6 C1 C2 N3 -177.1(10) . . . .
C6 C1 N1 Cd1 -5.1(19) . . . .
C6 C1 N1 N2 176.3(11) . . . .
C8 C9 N5 C10 -0.8(13) . . . .
C8 C9 N5 Cd1 -172.1(8) . . . 2_576
C9 C8 N4 C7 -177.4(10) . . . .
C9 C8 N4 C10 -1.8(13) . . . .
C11 C9 N5 C10 -175.5(11) . . . .
C11 C9 N5 Cd1 13.3(15) . . . 2_576
C12 C10 N4 C7 -3.5(18) . . . .
C12 C10 N4 C8 -178.8(10) . . . .
C12 C10 N5 C9 179.8(10) . . . .
C12 C10 N5 Cd1 -9.3(17) . . . 2_576
Cd1 N1 N2 N3 -178.4(6) . . . .
N1 C1 C2 C3 -178.6(10) . . . .
N1 C1 C2 N3 -0.3(12) . . . .
N1 C1 C6 C5 -178.3(11) . . . .
N1 N2 N3 C2 -0.8(12) . . . .
N1 N2 N3 C7 -167.0(9) . . . .
N3 C2 C3 C4 -179.1(11) . . . .
N3 C7 N4 C8 66.0(13) . . . .
N3 C7 N4 C10 -108.5(13) . . . .
N4 C7 N3 C2 -74.7(13) . . . .
N4 C7 N3 N2 88.3(11) . . . .
N4 C8 C9 C11 175.8(12) . . . .
N4 C8 C9 N5 1.6(13) . . . .
N4 C10 C12 C13 83.1(14) . . . .
N4 C10 N5 C9 -0.3(13) . . . .
N4 C10 N5 Cd1 170.6(7) . . . 2_576
N5 C10 C12 C13 -97.0(14) . . . .
N5 C10 N4 C7 176.5(10) . . . .
N5 C10 N4 C8 1.3(13) . . . .

loop_
_twin_individual_id
_twin_individual_mass_fraction_refined
1 0.4764(12)
2 0.5236(12)

loop_
_diffrn_oxdiff_twin_id
_diffrn_oxdiff_twin_ratio
_diffrn_oxdiff_twin_reflns_isolated
_diffrn_oxdiff_twin_reflns_overlapped
1 0.4962 2647 5134
2 0.5038 2693 5134
